data_7049675
loop_
_publ_author_name
'Xu, Xingyu'
'Zhang, Zengyu'
'Huang, Shiqing'
'Cao, Lei'
'Liu, Wei'
'Yan, Xiaoyu'

_publ_section_title
;
 4-Halo-1,2,3-triazolylidenes: stable carbenes featuring halogen bonding.
;
_journal_issue 20
_journal_name_full 'Dalton transactions (Cambridge, England : 2003)'
_journal_page_first 6931
_journal_page_last 6941
_journal_paper_doi 10.1039/c9dt01018a
_journal_volume 48
_journal_year 2019
_chemical_formula_moiety 'C26 H35 Cl N3, F6 P, 2(C H2 Cl2)'
_chemical_formula_sum 'C28 H39 Cl5 F6 N3 P'
_chemical_formula_weight 739.84
_space_group_crystal_system triclinic
_space_group_IT_number 2
_space_group_name_Hall '-P 1'
_space_group_name_H-M_alt 'P -1'
_symmetry_space_group_name_Hall '-P 1'
_symmetry_space_group_name_H-M 'P -1'
_atom_sites_solution_hydrogens geom
_audit_creation_date 2018-05-28
_audit_creation_method
;
Olex2 1.2
(compiled 2018.05.18 svn.r3508 for OlexSys, GUI svn.r5497)
;
_audit_update_record
;
2018-07-24 deposited with the CCDC.    2019-04-12 downloaded from the CCDC.
;
_cell_angle_alpha 92.078(4)
_cell_angle_beta 102.237(4)
_cell_angle_gamma 90.990(4)
_cell_formula_units_Z 2
_cell_length_a 10.7176(13)
_cell_length_b 12.6851(16)
_cell_length_c 13.3846(16)
_cell_measurement_reflns_used 6316
_cell_measurement_temperature 200(2)
_cell_measurement_theta_max 26.08
_cell_measurement_theta_min 2.28
_cell_volume 1776.6(4)
_computing_molecular_graphics 'Olex2 (Dolomanov et al., 2009)'
_computing_publication_material 'Olex2 (Dolomanov et al., 2009)'
_computing_structure_refinement 'XL (Sheldrick, 2008)'
_computing_structure_solution 'SHELXT 2014/5 (Sheldrick, 2014)'
_diffrn_ambient_temperature 200.0
_diffrn_measured_fraction_theta_full 0.994
_diffrn_measured_fraction_theta_max 0.993
_diffrn_measurement_device_type 'Bruker APEX-II CCD'
_diffrn_measurement_method '\f and \w scans'
_diffrn_radiation_type MoK\a
_diffrn_radiation_wavelength 0.71073
_diffrn_reflns_av_R_equivalents 0.0541
_diffrn_reflns_av_unetI/netI 0.0706
_diffrn_reflns_Laue_measured_fraction_full 0.994
_diffrn_reflns_Laue_measured_fraction_max 0.993
_diffrn_reflns_limit_h_max 13
_diffrn_reflns_limit_h_min -12
_diffrn_reflns_limit_k_max 16
_diffrn_reflns_limit_k_min -16
_diffrn_reflns_limit_l_max 17
_diffrn_reflns_limit_l_min -17
_diffrn_reflns_number 24893
_diffrn_reflns_point_group_measured_fraction_full 0.994
_diffrn_reflns_point_group_measured_fraction_max 0.993
_diffrn_reflns_theta_full 25.242
_diffrn_reflns_theta_max 27.517
_diffrn_reflns_theta_min 2.491
_diffrn_standards_number 0
_exptl_absorpt_coefficient_mu 0.508
_exptl_absorpt_correction_T_max 0.7456
_exptl_absorpt_correction_T_min 0.6962
_exptl_absorpt_correction_type multi-scan
_exptl_absorpt_process_details
'SADABS-2016/2 (Bruker,2016/2) was used for absorption correction. wR2(int) was 0.0752 before and 0.0514 after correction. The Ratio of minimum to maximum transmission is 0.9337. The \l/2 correction factor is Not present.'
_exptl_crystal_colour 'clear light colourless'
_exptl_crystal_colour_lustre clear
_exptl_crystal_colour_modifier light
_exptl_crystal_colour_primary colourless
_exptl_crystal_density_diffrn 1.383
_exptl_crystal_description block
_exptl_crystal_F_000 764
_exptl_crystal_size_max 0.28
_exptl_crystal_size_mid 0.25
_exptl_crystal_size_min 0.19
_exptl_transmission_factor_max 0.7456
_exptl_transmission_factor_min 0.6962
_refine_diff_density_max 0.911
_refine_diff_density_min -0.561
_refine_diff_density_rms 0.074
_refine_ls_extinction_method none
_refine_ls_goodness_of_fit_ref 1.039
_refine_ls_hydrogen_treatment constr
_refine_ls_matrix_type full
_refine_ls_number_parameters 396
_refine_ls_number_reflns 8138
_refine_ls_number_restraints 0
_refine_ls_restrained_S_all 1.039
_refine_ls_R_factor_all 0.1445
_refine_ls_R_factor_gt 0.0771
_refine_ls_shift/su_max 0.000
_refine_ls_shift/su_mean 0.000
_refine_ls_structure_factor_coef Fsqd
_refine_ls_weighting_details 'w=1/[\s^2^(Fo^2^)+(0.0974P)^2^+2.2177P] where P=(Fo^2^+2Fc^2^)/3'
_refine_ls_weighting_scheme calc
_refine_ls_wR_factor_gt 0.1883
_refine_ls_wR_factor_ref 0.2276
_reflns_Friedel_coverage 0.000
_reflns_number_gt 4624
_reflns_number_total 8138
_reflns_threshold_expression 'I > 2\s(I)'
_cod_data_source_file c9dt01018a2.cif
_cod_data_source_block mo_xxy2017111802_0m_a
_cod_depositor_comments 'Adding full bibliography for 7049675--7049689.cif.'
_cod_database_code 7049675
_shelx_shelxl_version_number 2016/6
_shelx_space_group_comment
;
The symmetry employed for this shelxl refinement is uniquely defined
by the following loop, which should always be used as a source of
symmetry information in preference to the above space-group names.
They are only intended as comments.
;
_olex2_refinement_description
;
1. Fixed Uiso
 At 1.2 times of:
  All C(H) groups, All C(H,H) groups
 At 1.5 times of:
  All C(H,H,H) groups
2.a Ternary CH refined with riding coordinates:
 C15(H15), C18(H18), C21(H21), C24(H24)
2.b Secondary CH2 refined with riding coordinates:
 C27(H27A,H27B), C28(H28A,H28B)
2.c Aromatic/amide H refined with riding coordinates:
 C1(H1), C11(H11), C12(H12), C13(H13), C5(H5), C6(H6), C7(H7)
2.d Idealised Me refined as rotating group:
 C16(H16A,H16B,H16C), C17(H17A,H17B,H17C), C20(H20A,H20B,H20C), C19(H19A,H19B,
 H19C), C22(H22A,H22B,H22C), C23(H23A,H23B,H23C), C26(H26A,H26B,H26C), C25(H25A,
 H25B,H25C)
;
_olex2_submission_special_instructions 'No special instructions were received'

loop_
_space_group_symop_operation_xyz
'x, y, z'
'-x, -y, -z'

loop_
_atom_site_label
_atom_site_type_symbol
_atom_site_fract_x
_atom_site_fract_y
_atom_site_fract_z
_atom_site_U_iso_or_equiv
_atom_site_adp_type
_atom_site_occupancy
_atom_site_site_symmetry_order
_atom_site_calc_flag
_atom_site_refinement_flags_posn
Cl1 Cl 0.39680(10) 0.94564(7) 0.86264(8) 0.0453(3) Uani 1 1 d .
F5 F 0.0978(4) 0.7776(3) 0.4678(3) 0.1149(14) Uani 1 1 d .
P1 P 0.23436(11) 0.76586(9) 0.44447(8) 0.0469(3) Uani 1 1 d .
C27 C 0.6010(7) 0.9057(7) 0.6064(6) 0.123(3) Uani 1 1 d .
H27A H 0.510083 0.886692 0.577890 0.147 Uiso 1 1 calc R
H27B H 0.609763 0.983648 0.612104 0.147 Uiso 1 1 calc R
N1 N 0.3185(2) 0.6551(2) 0.7922(2) 0.0251(6) Uani 1 1 d .
C1 C 0.3240(3) 0.7532(3) 0.7594(3) 0.0293(7) Uani 1 1 d .
H1 H 0.302941 0.774870 0.690749 0.035 Uiso 1 1 calc R
N2 N 0.3543(2) 0.6498(2) 0.8930(2) 0.0254(6) Uani 1 1 d .
Cl2 Cl 0.6499(2) 0.8521(2) 0.73216(15) 0.1249(8) Uani 1 1 d .
F1 F 0.2556(5) 0.6709(3) 0.5161(3) 0.1312(17) Uani 1 1 d .
Cl3 Cl 0.69132(19) 0.8580(2) 0.52747(14) 0.1266(8) Uani 1 1 d .
F2 F 0.3729(3) 0.7560(3) 0.4230(3) 0.1008(12) Uani 1 1 d .
C9 C 0.2829(3) 0.5574(3) 0.7311(2) 0.0283(7) Uani 1 1 d .
N3 N 0.3841(2) 0.7492(2) 0.9249(2) 0.0243(6) Uani 1 1 d .
F6 F 0.2168(4) 0.8671(3) 0.3775(2) 0.0912(11) Uani 1 1 d .
Cl4 Cl -0.02894(17) 1.09648(14) 0.22787(15) 0.1010(6) Uani 1 1 d .
C10 C 0.1544(3) 0.5260(3) 0.7086(3) 0.0347(8) Uani 1 1 d .
F4 F 0.1845(4) 0.6931(3) 0.3494(3) 0.1154(14) Uani 1 1 d .
Cl5 Cl -0.1382(2) 0.9497(2) 0.34697(18) 0.1406(9) Uani 1 1 d .
C11 C 0.1254(4) 0.4317(3) 0.6514(3) 0.0459(10) Uani 1 1 d .
H11 H 0.039365 0.406273 0.633757 0.055 Uiso 1 1 calc R
F3 F 0.2841(4) 0.8448(3) 0.5419(2) 0.1060(13) Uani 1 1 d .
C12 C 0.2188(4) 0.3747(3) 0.6199(3) 0.0472(10) Uani 1 1 d .
H12 H 0.196383 0.310225 0.581489 0.057 Uiso 1 1 calc R
C16 C 0.5975(4) 0.4684(4) 0.8039(4) 0.0683(14) Uani 1 1 d .
H16A H 0.589943 0.395885 0.774990 0.102 Uiso 1 1 calc GR
H16B H 0.565919 0.470844 0.867478 0.102 Uiso 1 1 calc GR
H16C H 0.687285 0.492053 0.818310 0.102 Uiso 1 1 calc GR
C14 C 0.3807(3) 0.5027(3) 0.7007(3) 0.0326(8) Uani 1 1 d .
C13 C 0.3443(4) 0.4093(3) 0.6430(3) 0.0424(9) Uani 1 1 d .
H13 H 0.406957 0.369085 0.619355 0.051 Uiso 1 1 calc R
C15 C 0.5194(3) 0.5399(3) 0.7282(3) 0.0369(8) Uani 1 1 d .
H15 H 0.522374 0.611500 0.762529 0.044 Uiso 1 1 calc R
C18 C 0.0504(3) 0.5910(3) 0.7411(3) 0.0414(9) Uani 1 1 d .
H18 H 0.091767 0.655615 0.780065 0.050 Uiso 1 1 calc R
C17 C 0.5760(5) 0.5510(5) 0.6335(4) 0.0709(15) Uani 1 1 d .
H17A H 0.589374 0.480742 0.605205 0.106 Uiso 1 1 calc GR
H17B H 0.657870 0.589942 0.652352 0.106 Uiso 1 1 calc GR
H17C H 0.517010 0.589338 0.582076 0.106 Uiso 1 1 calc GR
C20 C -0.0442(4) 0.6259(4) 0.6466(4) 0.0646(13) Uani 1 1 d .
H20A H 0.001489 0.666273 0.603861 0.097 Uiso 1 1 calc GR
H20B H -0.108605 0.670245 0.668032 0.097 Uiso 1 1 calc GR
H20C H -0.086227 0.563646 0.607294 0.097 Uiso 1 1 calc GR
C19 C -0.0172(5) 0.5302(4) 0.8107(4) 0.0620(13) Uani 1 1 d .
H19A H -0.082330 0.574308 0.831163 0.093 Uiso 1 1 calc GR
H19B H 0.045093 0.510930 0.871675 0.093 Uiso 1 1 calc GR
H19C H -0.057841 0.466004 0.774098 0.093 Uiso 1 1 calc GR
C21 C 0.1964(4) 0.8074(3) 1.0412(3) 0.0395(9) Uani 1 1 d .
H21 H 0.185904 0.812967 0.965517 0.047 Uiso 1 1 calc R
C22 C 0.1332(4) 0.7034(4) 1.0610(4) 0.0646(14) Uani 1 1 d .
H22A H 0.043822 0.700698 1.023862 0.097 Uiso 1 1 calc GR
H22B H 0.136738 0.698726 1.134424 0.097 Uiso 1 1 calc GR
H22C H 0.178369 0.644179 1.037246 0.097 Uiso 1 1 calc GR
C23 C 0.1298(5) 0.8997(4) 1.0811(4) 0.0666(14) Uani 1 1 d .
H23A H 0.176654 0.965430 1.075461 0.100 Uiso 1 1 calc GR
H23B H 0.127234 0.889866 1.152905 0.100 Uiso 1 1 calc GR
H23C H 0.042414 0.903171 1.040535 0.100 Uiso 1 1 calc GR
C4 C 0.3380(3) 0.8067(3) 1.0881(3) 0.0318(8) Uani 1 1 d .
C5 C 0.3849(4) 0.8327(3) 1.1912(3) 0.0405(9) Uani 1 1 d .
H5 H 0.327345 0.854394 1.232605 0.049 Uiso 1 1 calc R
C6 C 0.5135(4) 0.8275(3) 1.2348(3) 0.0417(9) Uani 1 1 d .
H6 H 0.543085 0.845831 1.305367 0.050 Uiso 1 1 calc R
C7 C 0.5991(4) 0.7961(3) 1.1768(3) 0.0395(9) Uani 1 1 d .
H7 H 0.687111 0.792756 1.208180 0.047 Uiso 1 1 calc R
C8 C 0.5590(3) 0.7690(3) 1.0731(3) 0.0297(7) Uani 1 1 d .
C3 C 0.4288(3) 0.7757(2) 1.0327(2) 0.0270(7) Uani 1 1 d .
C26 C 0.7492(5) 0.8238(4) 1.0048(5) 0.0718(15) Uani 1 1 d .
H26A H 0.808063 0.800332 0.962098 0.108 Uiso 1 1 calc GR
H26B H 0.797746 0.843618 1.073785 0.108 Uiso 1 1 calc GR
H26C H 0.702795 0.884843 0.974813 0.108 Uiso 1 1 calc GR
C24 C 0.6547(3) 0.7346(3) 1.0108(3) 0.0361(8) Uani 1 1 d .
H24 H 0.606297 0.716644 0.939576 0.043 Uiso 1 1 calc R
C25 C 0.7237(6) 0.6362(4) 1.0516(4) 0.0715(15) Uani 1 1 d .
H25A H 0.660962 0.580424 1.055959 0.107 Uiso 1 1 calc GR
H25B H 0.776662 0.652616 1.119786 0.107 Uiso 1 1 calc GR
H25C H 0.778125 0.612259 1.005372 0.107 Uiso 1 1 calc GR
C2 C 0.3664(3) 0.8150(3) 0.8456(3) 0.0282(7) Uani 1 1 d .
C28 C -0.0172(6) 1.0383(5) 0.3484(5) 0.092(2) Uani 1 1 d .
H28A H 0.065346 1.002413 0.366763 0.110 Uiso 1 1 calc R
H28B H -0.018700 1.094402 0.401452 0.110 Uiso 1 1 calc R

loop_
_atom_site_aniso_label
_atom_site_aniso_U_11
_atom_site_aniso_U_22
_atom_site_aniso_U_33
_atom_site_aniso_U_23
_atom_site_aniso_U_13
_atom_site_aniso_U_12
Cl1 0.0616(7) 0.0251(4) 0.0461(6) 0.0063(4) 0.0042(5) -0.0053(4)
F5 0.089(3) 0.143(3) 0.134(3) 0.011(3) 0.068(2) 0.009(2)
P1 0.0512(7) 0.0559(7) 0.0348(6) 0.0053(5) 0.0113(5) -0.0022(5)
C27 0.087(5) 0.137(7) 0.127(6) -0.038(5) -0.012(4) 0.032(5)
N1 0.0209(13) 0.0283(14) 0.0246(14) 0.0031(11) 0.0012(10) -0.0016(11)
C1 0.0272(17) 0.0319(17) 0.0274(17) 0.0081(14) 0.0014(13) 0.0010(14)
N2 0.0238(14) 0.0249(14) 0.0258(14) 0.0033(11) 0.0012(11) -0.0030(11)
Cl2 0.1099(15) 0.187(2) 0.0833(12) -0.0147(13) 0.0382(11) -0.0328(14)
F1 0.216(5) 0.092(3) 0.111(3) 0.054(2) 0.078(3) 0.046(3)
Cl3 0.0977(13) 0.202(2) 0.0784(11) -0.0381(13) 0.0251(10) -0.0274(14)
F2 0.059(2) 0.150(3) 0.100(3) 0.035(2) 0.0243(18) 0.022(2)
C9 0.0303(18) 0.0264(16) 0.0257(17) 0.0018(13) 0.0002(13) -0.0030(14)
N3 0.0229(14) 0.0248(14) 0.0244(14) 0.0030(11) 0.0027(11) -0.0001(11)
F6 0.134(3) 0.081(2) 0.072(2) 0.0277(17) 0.044(2) 0.030(2)
Cl4 0.0847(11) 0.0982(12) 0.1216(14) 0.0129(11) 0.0221(10) 0.0219(9)
C10 0.0308(19) 0.0366(19) 0.0326(19) 0.0039(15) -0.0021(14) -0.0059(15)
F4 0.127(3) 0.132(3) 0.081(2) -0.044(2) 0.018(2) -0.042(3)
Cl5 0.0945(14) 0.175(2) 0.1353(18) 0.0447(16) -0.0166(12) -0.0422(14)
C11 0.039(2) 0.045(2) 0.046(2) -0.0038(19) -0.0077(17) -0.0130(18)
F3 0.155(4) 0.107(3) 0.0487(18) -0.0053(18) 0.008(2) -0.023(2)
C12 0.058(3) 0.033(2) 0.044(2) -0.0085(17) -0.0036(19) -0.0036(19)
C16 0.040(3) 0.074(3) 0.081(4) 0.019(3) -0.014(2) -0.003(2)
C14 0.035(2) 0.0315(18) 0.0293(18) 0.0014(15) 0.0030(14) -0.0014(15)
C13 0.049(2) 0.037(2) 0.040(2) -0.0030(17) 0.0069(18) 0.0029(18)
C15 0.0307(19) 0.038(2) 0.042(2) -0.0038(17) 0.0085(16) 0.0001(16)
C18 0.0268(19) 0.045(2) 0.050(2) 0.0018(18) 0.0033(16) -0.0056(17)
C17 0.052(3) 0.102(4) 0.063(3) 0.002(3) 0.024(2) -0.011(3)
C20 0.043(3) 0.079(3) 0.069(3) 0.017(3) 0.003(2) 0.011(2)
C19 0.052(3) 0.077(3) 0.062(3) 0.009(3) 0.021(2) -0.006(2)
C21 0.034(2) 0.050(2) 0.038(2) 0.0082(17) 0.0122(16) 0.0057(17)
C22 0.038(2) 0.054(3) 0.098(4) 0.008(3) 0.006(2) -0.009(2)
C23 0.046(3) 0.053(3) 0.104(4) 0.003(3) 0.022(3) 0.011(2)
C4 0.038(2) 0.0275(17) 0.0313(18) 0.0054(14) 0.0086(15) 0.0013(15)
C5 0.054(2) 0.040(2) 0.030(2) 0.0024(16) 0.0149(17) 0.0004(18)
C6 0.058(3) 0.039(2) 0.0258(19) 0.0012(16) 0.0052(17) -0.0073(19)
C7 0.039(2) 0.040(2) 0.034(2) 0.0039(16) -0.0027(16) -0.0095(17)
C8 0.0298(18) 0.0249(16) 0.0316(18) 0.0037(14) 0.0005(14) -0.0043(14)
C3 0.0312(18) 0.0229(16) 0.0258(17) 0.0020(13) 0.0039(13) -0.0054(14)
C26 0.060(3) 0.075(3) 0.091(4) -0.005(3) 0.043(3) -0.020(3)
C24 0.0276(19) 0.044(2) 0.0342(19) 0.0026(16) 0.0013(15) -0.0011(16)
C25 0.085(4) 0.063(3) 0.076(4) 0.020(3) 0.033(3) 0.030(3)
C2 0.0281(17) 0.0269(16) 0.0291(18) 0.0062(14) 0.0039(14) 0.0010(14)
C28 0.066(4) 0.098(5) 0.096(5) -0.015(4) -0.017(3) 0.007(3)

loop_
_atom_type_symbol
_atom_type_description
_atom_type_scat_dispersion_real
_atom_type_scat_dispersion_imag
_atom_type_scat_source
C C 0.0033 0.0016 'International Tables Vol C Tables 4.2.6.8 and 6.1.1.4'
H H 0.0000 0.0000 'International Tables Vol C Tables 4.2.6.8 and 6.1.1.4'
Cl Cl 0.1484 0.1585 'International Tables Vol C Tables 4.2.6.8 and 6.1.1.4'
F F 0.0171 0.0103 'International Tables Vol C Tables 4.2.6.8 and 6.1.1.4'
N N 0.0061 0.0033 'International Tables Vol C Tables 4.2.6.8 and 6.1.1.4'
P P 0.1023 0.0942 'International Tables Vol C Tables 4.2.6.8 and 6.1.1.4'

loop_
_geom_angle_atom_site_label_1
_geom_angle_atom_site_label_2
_geom_angle_atom_site_label_3
_geom_angle
F5 P1 F2 178.7(2)
F5 P1 F6 91.3(2)
F5 P1 F3 86.6(2)
F1 P1 F5 88.9(3)
F1 P1 F2 91.2(2)
F1 P1 F6 176.4(2)
F1 P1 F3 89.5(2)
F2 P1 F6 88.5(2)
F2 P1 F3 92.1(2)
F6 P1 F3 87.00(19)
F4 P1 F5 92.8(2)
F4 P1 F1 92.2(3)
F4 P1 F2 88.5(2)
F4 P1 F6 91.3(2)
F4 P1 F3 178.2(2)
H27A C27 H27B 108.1
Cl2 C27 H27A 109.6
Cl2 C27 H27B 109.6
Cl3 C27 H27A 109.6
Cl3 C27 H27B 109.6
Cl3 C27 Cl2 110.3(4)
C1 N1 C9 128.0(3)
N2 N1 C1 113.4(3)
N2 N1 C9 118.5(3)
N1 C1 H1 127.5
N1 C1 C2 105.0(3)
C2 C1 H1 127.5
N1 N2 N3 103.7(2)
C10 C9 N1 117.7(3)
C14 C9 N1 117.0(3)
C14 C9 C10 125.3(3)
N2 N3 C3 120.3(3)
N2 N3 C2 111.6(3)
C2 N3 C3 128.1(3)
C9 C10 C18 123.0(3)
C11 C10 C9 115.6(3)
C11 C10 C18 121.4(3)
C10 C11 H11 119.4
C12 C11 C10 121.2(4)
C12 C11 H11 119.4
C11 C12 H12 119.4
C11 C12 C13 121.2(4)
C13 C12 H12 119.4
H16A C16 H16B 109.5
H16A C16 H16C 109.5
H16B C16 H16C 109.5
C15 C16 H16A 109.5
C15 C16 H16B 109.5
C15 C16 H16C 109.5
C9 C14 C13 115.9(3)
C9 C14 C15 123.2(3)
C13 C14 C15 120.9(3)
C12 C13 C14 120.8(4)
C12 C13 H13 119.6
C14 C13 H13 119.6
C16 C15 C14 110.9(3)
C16 C15 H15 107.4
C16 C15 C17 111.6(4)
C14 C15 H15 107.4
C14 C15 C17 111.9(3)
C17 C15 H15 107.4
C10 C18 H18 108.1
C10 C18 C20 109.9(4)
C20 C18 H18 108.1
C19 C18 C10 111.4(3)
C19 C18 H18 108.1
C19 C18 C20 111.1(4)
C15 C17 H17A 109.5
C15 C17 H17B 109.5
C15 C17 H17C 109.5
H17A C17 H17B 109.5
H17A C17 H17C 109.5
H17B C17 H17C 109.5
C18 C20 H20A 109.5
C18 C20 H20B 109.5
C18 C20 H20C 109.5
H20A C20 H20B 109.5
H20A C20 H20C 109.5
H20B C20 H20C 109.5
C18 C19 H19A 109.5
C18 C19 H19B 109.5
C18 C19 H19C 109.5
H19A C19 H19B 109.5
H19A C19 H19C 109.5
H19B C19 H19C 109.5
C22 C21 H21 108.1
C23 C21 H21 108.1
C23 C21 C22 109.9(4)
C4 C21 H21 108.1
C4 C21 C22 109.7(3)
C4 C21 C23 112.8(3)
C21 C22 H22A 109.5
C21 C22 H22B 109.5
C21 C22 H22C 109.5
H22A C22 H22B 109.5
H22A C22 H22C 109.5
H22B C22 H22C 109.5
C21 C23 H23A 109.5
C21 C23 H23B 109.5
C21 C23 H23C 109.5
H23A C23 H23B 109.5
H23A C23 H23C 109.5
H23B C23 H23C 109.5
C5 C4 C21 121.5(3)
C5 C4 C3 115.8(3)
C3 C4 C21 122.6(3)
C4 C5 H5 119.3
C6 C5 C4 121.3(4)
C6 C5 H5 119.3
C5 C6 H6 119.7
C7 C6 C5 120.7(3)
C7 C6 H6 119.7
C6 C7 H7 119.4
C6 C7 C8 121.1(4)
C8 C7 H7 119.4
C7 C8 C24 120.3(3)
C3 C8 C7 116.1(3)
C3 C8 C24 123.6(3)
C4 C3 N3 117.5(3)
C8 C3 N3 117.5(3)
C8 C3 C4 125.0(3)
H26A C26 H26B 109.5
H26A C26 H26C 109.5
H26B C26 H26C 109.5
C24 C26 H26A 109.5
C24 C26 H26B 109.5
C24 C26 H26C 109.5
C8 C24 C26 111.1(3)
C8 C24 H24 107.5
C8 C24 C25 112.0(3)
C26 C24 H24 107.5
C25 C24 C26 111.0(4)
C25 C24 H24 107.5
C24 C25 H25A 109.5
C24 C25 H25B 109.5
C24 C25 H25C 109.5
H25A C25 H25B 109.5
H25A C25 H25C 109.5
H25B C25 H25C 109.5
C1 C2 Cl1 131.5(3)
N3 C2 Cl1 122.3(3)
N3 C2 C1 106.2(3)
Cl4 C28 H28A 109.2
Cl4 C28 H28B 109.2
Cl5 C28 Cl4 112.0(3)
Cl5 C28 H28A 109.2
Cl5 C28 H28B 109.2
H28A C28 H28B 107.9

loop_
_geom_bond_atom_site_label_1
_geom_bond_atom_site_label_2
_geom_bond_distance
Cl1 C2 1.681(3)
F5 P1 1.568(4)
P1 F1 1.556(4)
P1 F2 1.577(3)
P1 F6 1.583(3)
P1 F4 1.538(3)
P1 F3 1.606(3)
C27 H27A 0.9900
C27 H27B 0.9900
C27 Cl2 1.815(9)
C27 Cl3 1.681(8)
N1 C1 1.339(4)
N1 N2 1.326(4)
N1 C9 1.459(4)
C1 H1 0.9500
C1 C2 1.362(5)
N2 N3 1.328(4)
C9 C10 1.394(5)
C9 C14 1.390(5)
N3 C3 1.446(4)
N3 C2 1.358(4)
Cl4 C28 1.780(7)
C10 C11 1.390(5)
C10 C18 1.523(5)
Cl5 C28 1.698(7)
C11 H11 0.9500
C11 C12 1.373(6)
C12 H12 0.9500
C12 C13 1.375(6)
C16 H16A 0.9800
C16 H16B 0.9800
C16 H16C 0.9800
C16 C15 1.511(6)
C14 C13 1.393(5)
C14 C15 1.517(5)
C13 H13 0.9500
C15 H15 1.0000
C15 C17 1.527(6)
C18 H18 1.0000
C18 C20 1.529(6)
C18 C19 1.519(6)
C17 H17A 0.9800
C17 H17B 0.9800
C17 H17C 0.9800
C20 H20A 0.9800
C20 H20B 0.9800
C20 H20C 0.9800
C19 H19A 0.9800
C19 H19B 0.9800
C19 H19C 0.9800
C21 H21 1.0000
C21 C22 1.529(6)
C21 C23 1.520(6)
C21 C4 1.515(5)
C22 H22A 0.9800
C22 H22B 0.9800
C22 H22C 0.9800
C23 H23A 0.9800
C23 H23B 0.9800
C23 H23C 0.9800
C4 C5 1.390(5)
C4 C3 1.396(5)
C5 H5 0.9500
C5 C6 1.381(6)
C6 H6 0.9500
C6 C7 1.376(6)
C7 H7 0.9500
C7 C8 1.392(5)
C8 C3 1.391(5)
C8 C24 1.513(5)
C26 H26A 0.9800
C26 H26B 0.9800
C26 H26C 0.9800
C26 C24 1.521(6)
C24 H24 1.0000
C24 C25 1.521(6)
C25 H25A 0.9800
C25 H25B 0.9800
C25 H25C 0.9800
C28 H28A 0.9900
C28 H28B 0.9900

loop_
_geom_torsion_atom_site_label_1
_geom_torsion_atom_site_label_2
_geom_torsion_atom_site_label_3
_geom_torsion_atom_site_label_4
_geom_torsion
N1 C1 C2 Cl1 179.5(3)
N1 C1 C2 N3 0.3(4)
N1 N2 N3 C3 -179.8(3)
N1 N2 N3 C2 0.4(3)
N1 C9 C10 C11 -179.2(3)
N1 C9 C10 C18 2.5(5)
N1 C9 C14 C13 179.6(3)
N1 C9 C14 C15 0.1(5)
C1 N1 N2 N3 -0.2(3)
C1 N1 C9 C10 -89.9(4)
C1 N1 C9 C14 90.6(4)
N2 N1 C1 C2 -0.1(4)
N2 N1 C9 C10 92.4(4)
N2 N1 C9 C14 -87.2(4)
N2 N3 C3 C4 -93.5(4)
N2 N3 C3 C8 86.9(4)
N2 N3 C2 Cl1 -179.7(2)
N2 N3 C2 C1 -0.4(4)
C9 N1 C1 C2 -177.9(3)
C9 N1 N2 N3 177.9(3)
C9 C10 C11 C12 -0.1(6)
C9 C10 C18 C20 117.0(4)
C9 C10 C18 C19 -119.4(4)
C9 C14 C13 C12 -0.8(5)
C9 C14 C15 C16 110.3(4)
C9 C14 C15 C17 -124.3(4)
C10 C9 C14 C13 0.1(5)
C10 C9 C14 C15 -179.4(3)
C10 C11 C12 C13 -0.6(6)
C11 C10 C18 C20 -61.2(5)
C11 C10 C18 C19 62.4(5)
C11 C12 C13 C14 1.1(6)
C14 C9 C10 C11 0.4(5)
C14 C9 C10 C18 -178.0(3)
C13 C14 C15 C16 -69.1(5)
C13 C14 C15 C17 56.2(5)
C15 C14 C13 C12 178.7(4)
C18 C10 C11 C12 178.3(4)
C21 C4 C5 C6 177.1(3)
C21 C4 C3 N3 3.5(5)
C21 C4 C3 C8 -176.9(3)
C22 C21 C4 C5 -82.8(5)
C22 C21 C4 C3 94.2(4)
C23 C21 C4 C5 40.0(5)
C23 C21 C4 C3 -143.0(4)
C4 C5 C6 C7 -0.2(6)
C5 C4 C3 N3 -179.3(3)
C5 C4 C3 C8 0.2(5)
C5 C6 C7 C8 0.2(6)
C6 C7 C8 C3 -0.1(5)
C6 C7 C8 C24 -179.9(3)
C7 C8 C3 N3 179.4(3)
C7 C8 C3 C4 -0.1(5)
C7 C8 C24 C26 -64.5(5)
C7 C8 C24 C25 60.2(5)
C3 N3 C2 Cl1 0.4(5)
C3 N3 C2 C1 179.7(3)
C3 C4 C5 C6 -0.1(5)
C3 C8 C24 C26 115.7(4)
C3 C8 C24 C25 -119.6(4)
C24 C8 C3 N3 -0.8(5)
C24 C8 C3 C4 179.7(3)
C2 N3 C3 C4 86.3(4)
C2 N3 C3 C8 -93.3(4)
